data_4035797
loop_
_publ_author_name
'Ramanathan, Mani'
'Wang, Yu-Hao'
'Liu, Yi-Hung'
'Peng, Shie-Ming'
'Cheng, Yuan-Chung'
'Liu, Shiuh-Tzung'

_publ_section_title
;
 Preparation of Ketimines from Aryldiazonium Salts, Arenes, and Nitriles
 via Intermolecular Arylation of N-Arylnitrilium Ions.
;
_journal_issue 11
_journal_name_full 'The Journal of organic chemistry'
_journal_page_first 6133
_journal_page_last 6141
_journal_paper_doi 10.1021/acs.joc.8b01000
_journal_volume 83
_journal_year 2018
_chemical_formula_sum 'C22 H21 N O3'
_chemical_formula_weight 347.40
_space_group_IT_number 14
_space_group_name_Hall '-P 2ybc'
_space_group_name_H-M_alt 'P 1 21/c 1'
_symmetry_cell_setting monoclinic
_symmetry_space_group_name_H-M 'P 1 21/c 1'
_atom_sites_solution_hydrogens geom
_atom_sites_solution_primary direct
_atom_sites_solution_secondary difmap
_audit_creation_method SHELXL-97
_cell_angle_alpha 90.00
_cell_angle_beta 91.790(2)
_cell_angle_gamma 90.00
_cell_formula_units_Z 8
_cell_length_a 16.2416(5)
_cell_length_b 16.5600(6)
_cell_length_c 14.0383(4)
_cell_measurement_reflns_used 8780
_cell_measurement_temperature 150(2)
_cell_measurement_theta_max 27.7300
_cell_measurement_theta_min 3.1000
_cell_volume 3773.9(2)
_computing_cell_refinement 'CrysAlisPro 1.171.38.46 (Rigaku OD, 2015)'
_computing_data_collection 'CrysAlisPro 1.171.38.46 (Rigaku OD, 2015)'
_computing_data_reduction 'CrysAlisPro 1.171.38.46 (Rigaku OD, 2015)'
_computing_structure_refinement 'SHELXL-97 (Sheldrick, 1997)'
_computing_structure_solution 'SHELXS-97 (Sheldrick, 1990)'
_diffrn_ambient_temperature 150(2)
_diffrn_detector_area_resol_mean 10.2496
_diffrn_measured_fraction_theta_full 0.973
_diffrn_measured_fraction_theta_max 0.973
_diffrn_measurement_device_type 'Xcalibur, Atlas, Gemini'
_diffrn_measurement_method '\w scans'
_diffrn_radiation_monochromator graphite
_diffrn_radiation_source 'fine-focus sealed tube'
_diffrn_radiation_type MoK\a
_diffrn_radiation_wavelength 0.71073
_diffrn_reflns_av_R_equivalents 0.0475
_diffrn_reflns_av_sigmaI/netI 0.0525
_diffrn_reflns_limit_h_max 19
_diffrn_reflns_limit_h_min -21
_diffrn_reflns_limit_k_max 20
_diffrn_reflns_limit_k_min -17
_diffrn_reflns_limit_l_max 17
_diffrn_reflns_limit_l_min -17
_diffrn_reflns_number 30362
_diffrn_reflns_theta_full 27.50
_diffrn_reflns_theta_max 27.50
_diffrn_reflns_theta_min 2.79
_exptl_absorpt_coefficient_mu 0.081
_exptl_absorpt_correction_T_max 1.00000
_exptl_absorpt_correction_T_min 0.99024
_exptl_absorpt_correction_type multi-scan
_exptl_absorpt_process_details
; 
CrysAlisPro 1.171.38.46 (Rigaku Oxford Diffraction, 2015) 
Empirical absorption correction using spherical harmonics, 
 implemented in SCALE3 ABSPACK scaling algorithm. 
;
_exptl_crystal_density_diffrn 1.223
_exptl_crystal_density_method 'not measured'
_exptl_crystal_description column
_exptl_crystal_F_000 1472
_exptl_crystal_size_max 0.20
_exptl_crystal_size_mid 0.15
_exptl_crystal_size_min 0.10
_refine_diff_density_max 0.193
_refine_diff_density_min -0.217
_refine_diff_density_rms 0.043
_refine_ls_extinction_method none
_refine_ls_goodness_of_fit_ref 1.003
_refine_ls_hydrogen_treatment mixed
_refine_ls_matrix_type full
_refine_ls_number_parameters 469
_refine_ls_number_reflns 8437
_refine_ls_number_restraints 0
_refine_ls_restrained_S_all 1.003
_refine_ls_R_factor_all 0.0852
_refine_ls_R_factor_gt 0.0477
_refine_ls_shift/su_max 0.005
_refine_ls_shift/su_mean 0.001
_refine_ls_structure_factor_coef Fsqd
_refine_ls_weighting_details 'calc w=1/[\s^2^(Fo^2^)+(0.0509P)^2^+0.7945P] where P=(Fo^2^+2Fc^2^)/3'
_refine_ls_weighting_scheme calc
_refine_ls_wR_factor_gt 0.1012
_refine_ls_wR_factor_ref 0.1228
_reflns_number_gt 5644
_reflns_number_total 8437
_reflns_threshold_expression >2sigma(I)
_cod_data_source_file jo8b01000_si_002.cif
_cod_data_source_block ic19037
_cod_database_code 4035797

loop_
_symmetry_equiv_pos_as_xyz
'x, y, z'
'-x, y+1/2, -z+1/2'
'-x, -y, -z'
'x, -y-1/2, z-1/2'

loop_
_atom_site_label
_atom_site_type_symbol
_atom_site_fract_x
_atom_site_fract_y
_atom_site_fract_z
_atom_site_U_iso_or_equiv
_atom_site_adp_type
_atom_site_occupancy
_atom_site_symmetry_multiplicity
_atom_site_calc_flag
_atom_site_refinement_flags
O1 O 0.03700(7) 0.41139(7) 0.48771(8) 0.0310(3) Uani 1 1 d .
O6 O 0.44918(7) 0.29089(7) 0.71972(8) 0.0332(3) Uani 1 1 d .
O2 O 0.06976(7) 0.21882(7) 0.73696(7) 0.0328(3) Uani 1 1 d .
O4 O 0.53871(7) 0.01093(7) 0.70765(8) 0.0337(3) Uani 1 1 d .
O5 O 0.57272(7) 0.19164(7) 0.44895(8) 0.0338(3) Uani 1 1 d .
O3 O -0.06203(8) 0.13598(7) 0.45354(8) 0.0404(3) Uani 1 1 d .
N1 N 0.04502(8) 0.04700(9) 0.65725(9) 0.0295(3) Uani 1 1 d .
N2 N 0.54602(8) 0.36553(8) 0.50629(9) 0.0259(3) Uani 1 1 d .
C1 C 0.02445(9) 0.33405(10) 0.51781(11) 0.0254(4) Uani 1 1 d .
C2 C 0.05431(9) 0.31752(10) 0.60977(11) 0.0273(4) Uani 1 1 d .
H2A H 0.0813 0.3582 0.6467 0.033 Uiso 1 1 calc R
C3 C 0.04392(9) 0.24053(10) 0.64650(11) 0.0258(4) Uani 1 1 d .
C4 C 0.00336(9) 0.18009(10) 0.59394(11) 0.0263(4) Uani 1 1 d .
C5 C -0.02518(10) 0.19865(11) 0.50165(11) 0.0288(4) Uani 1 1 d .
C6 C -0.01454(10) 0.27517(10) 0.46237(11) 0.0275(4) Uani 1 1 d .
H6A H -0.0335 0.2867 0.3991 0.033 Uiso 1 1 calc R
C7 C 0.00586(12) 0.43301(12) 0.39473(12) 0.0384(4) Uani 1 1 d .
H7A H 0.0187 0.4898 0.3821 0.058 Uiso 1 1 calc R
H7B H -0.0540 0.4253 0.3913 0.058 Uiso 1 1 calc R
H7C H 0.0315 0.3988 0.3470 0.058 Uiso 1 1 calc R
C8 C 0.13050(12) 0.26859(12) 0.78387(13) 0.0433(5) Uani 1 1 d .
H8A H 0.1437 0.2466 0.8473 0.065 Uiso 1 1 calc R
H8B H 0.1090 0.3236 0.7900 0.065 Uiso 1 1 calc R
H8C H 0.1804 0.2697 0.7464 0.065 Uiso 1 1 calc R
C9 C -0.10212(14) 0.15324(13) 0.36363(14) 0.0513(6) Uani 1 1 d .
H9A H -0.1255 0.1034 0.3366 0.077 Uiso 1 1 calc R
H9B H -0.0620 0.1756 0.3200 0.077 Uiso 1 1 calc R
H9C H -0.1463 0.1925 0.3727 0.077 Uiso 1 1 calc R
C10 C -0.01158(10) 0.09899(11) 0.63791(11) 0.0273(4) Uani 1 1 d .
C11 C -0.09675(10) 0.08061(10) 0.66916(11) 0.0282(4) Uani 1 1 d .
C12 C -0.11375(10) 0.00679(11) 0.71191(12) 0.0329(4) Uani 1 1 d .
H12A H -0.0716 -0.0328 0.7184 0.039 Uiso 1 1 calc R
C13 C -0.19122(11) -0.00957(12) 0.74501(13) 0.0401(5) Uani 1 1 d .
H13A H -0.2016 -0.0596 0.7754 0.048 Uiso 1 1 calc R
C14 C -0.25388(11) 0.04695(13) 0.73396(14) 0.0431(5) Uani 1 1 d .
H14A H -0.3073 0.0354 0.7560 0.052 Uiso 1 1 calc R
C15 C -0.23826(12) 0.11980(13) 0.69086(15) 0.0470(5) Uani 1 1 d .
H15A H -0.2811 0.1585 0.6828 0.056 Uiso 1 1 calc R
C16 C -0.16001(11) 0.13679(12) 0.65910(13) 0.0391(4) Uani 1 1 d .
H16A H -0.1496 0.1875 0.6301 0.047 Uiso 1 1 calc R
C17 C 0.12787(10) 0.05980(10) 0.63009(12) 0.0301(4) Uani 1 1 d .
C18 C 0.14918(11) 0.06206(11) 0.53532(13) 0.0378(4) Uani 1 1 d .
H18A H 0.1076 0.0601 0.4862 0.045 Uiso 1 1 calc R
C19 C 0.23175(12) 0.06720(12) 0.51246(15) 0.0462(5) Uani 1 1 d .
H19A H 0.2464 0.0681 0.4475 0.055 Uiso 1 1 calc R
C20 C 0.29274(12) 0.07099(12) 0.58340(16) 0.0450(5) Uani 1 1 d .
H20A H 0.3489 0.0752 0.5673 0.054 Uiso 1 1 calc R
C21 C 0.27141(11) 0.06863(12) 0.67767(15) 0.0461(5) Uani 1 1 d .
H21A H 0.3130 0.0715 0.7266 0.055 Uiso 1 1 calc R
C22 C 0.18948(11) 0.06203(12) 0.70109(14) 0.0394(5) Uani 1 1 d .
H22A H 0.1753 0.0590 0.7661 0.047 Uiso 1 1 calc R
C23 C 0.52772(9) 0.08745(10) 0.67252(11) 0.0267(4) Uani 1 1 d .
C24 C 0.55573(10) 0.09880(10) 0.58096(11) 0.0282(4) Uani 1 1 d .
H24A H 0.5805 0.0555 0.5479 0.034 Uiso 1 1 calc R
C25 C 0.54704(9) 0.17414(10) 0.53838(11) 0.0256(4) Uani 1 1 d .
C26 C 0.50881(9) 0.23793(10) 0.58558(11) 0.0240(3) Uani 1 1 d .
C27 C 0.48268(9) 0.22434(10) 0.67795(11) 0.0245(4) Uani 1 1 d .
C28 C 0.49211(9) 0.14975(10) 0.72308(11) 0.0264(4) Uani 1 1 d .
H28A H 0.4747 0.1418 0.7864 0.032 Uiso 1 1 calc R
C29 C 0.51148(11) -0.00512(11) 0.80191(12) 0.0367(4) Uani 1 1 d .
H29A H 0.5227 -0.0617 0.8183 0.055 Uiso 1 1 calc R
H29B H 0.4522 0.0051 0.8044 0.055 Uiso 1 1 calc R
H29C H 0.5409 0.0302 0.8475 0.055 Uiso 1 1 calc R
C30 C 0.61923(13) 0.13153(13) 0.40129(13) 0.0485(5) Uani 1 1 d .
H30A H 0.6338 0.1515 0.3383 0.073 Uiso 1 1 calc R
H30B H 0.5862 0.0823 0.3940 0.073 Uiso 1 1 calc R
H30C H 0.6696 0.1196 0.4389 0.073 Uiso 1 1 calc R
C31 C 0.40435(12) 0.27962(12) 0.80458(12) 0.0401(5) Uani 1 1 d .
H31A H 0.3839 0.3319 0.8265 0.060 Uiso 1 1 calc R
H31B H 0.4407 0.2559 0.8542 0.060 Uiso 1 1 calc R
H31C H 0.3577 0.2433 0.7914 0.060 Uiso 1 1 calc R
C32 C 0.49110(9) 0.31650(10) 0.53628(10) 0.0235(3) Uani 1 1 d .
C33 C 0.40282(9) 0.33817(10) 0.51677(10) 0.0237(3) Uani 1 1 d .
C34 C 0.38123(10) 0.41598(11) 0.48722(11) 0.0285(4) Uani 1 1 d .
H34A H 0.4229 0.4556 0.4798 0.034 Uiso 1 1 calc R
C35 C 0.29949(10) 0.43588(12) 0.46858(13) 0.0363(4) Uani 1 1 d .
H35A H 0.2854 0.4889 0.4482 0.044 Uiso 1 1 calc R
C36 C 0.23821(11) 0.37882(12) 0.47957(13) 0.0396(5) Uani 1 1 d .
H36A H 0.1822 0.3928 0.4669 0.048 Uiso 1 1 calc R
C37 C 0.25865(10) 0.30142(12) 0.50900(12) 0.0358(4) Uani 1 1 d .
H37A H 0.2166 0.2623 0.5166 0.043 Uiso 1 1 calc R
C38 C 0.34047(10) 0.28092(11) 0.52737(11) 0.0293(4) Uani 1 1 d .
H38A H 0.3542 0.2276 0.5473 0.035 Uiso 1 1 calc R
C39 C 0.63092(9) 0.35384(10) 0.53004(12) 0.0275(4) Uani 1 1 d .
C40 C 0.65983(10) 0.35293(11) 0.62399(12) 0.0335(4) Uani 1 1 d .
H40A H 0.6220 0.3539 0.6743 0.040 Uiso 1 1 calc R
C41 C 0.74411(11) 0.35066(12) 0.64465(14) 0.0424(5) Uani 1 1 d .
H41A H 0.7636 0.3503 0.7092 0.051 Uiso 1 1 calc R
C42 C 0.79968(11) 0.34896(12) 0.57218(15) 0.0453(5) Uani 1 1 d .
H42A H 0.8572 0.3478 0.5865 0.054 Uiso 1 1 calc R
C43 C 0.77074(11) 0.34892(12) 0.47853(15) 0.0441(5) Uani 1 1 d .
H43A H 0.8087 0.3469 0.4285 0.053 Uiso 1 1 calc R
C44 C 0.68699(10) 0.35184(11) 0.45684(13) 0.0361(4) Uani 1 1 d .
H44A H 0.6678 0.3525 0.3922 0.043 Uiso 1 1 calc R

loop_
_atom_site_aniso_label
_atom_site_aniso_U_11
_atom_site_aniso_U_22
_atom_site_aniso_U_33
_atom_site_aniso_U_23
_atom_site_aniso_U_13
_atom_site_aniso_U_12
O1 0.0389(6) 0.0255(7) 0.0282(6) 0.0040(5) -0.0017(5) 0.0002(5)
O6 0.0506(7) 0.0254(7) 0.0244(6) 0.0014(5) 0.0114(5) 0.0075(6)
O2 0.0455(7) 0.0279(7) 0.0244(6) 0.0023(5) -0.0091(5) -0.0058(5)
O4 0.0451(7) 0.0232(7) 0.0328(6) 0.0070(5) 0.0038(5) 0.0033(5)
O5 0.0490(7) 0.0298(7) 0.0233(6) 0.0006(5) 0.0118(5) 0.0058(6)
O3 0.0590(8) 0.0287(8) 0.0321(7) -0.0012(5) -0.0180(6) -0.0035(6)
N1 0.0321(8) 0.0266(9) 0.0297(7) -0.0010(6) -0.0014(6) 0.0008(6)
N2 0.0271(7) 0.0259(8) 0.0249(7) 0.0027(6) 0.0029(5) 0.0010(6)
C1 0.0253(8) 0.0243(10) 0.0269(8) 0.0019(7) 0.0048(6) 0.0036(7)
C2 0.0298(8) 0.0262(10) 0.0258(8) -0.0019(7) -0.0003(6) -0.0010(7)
C3 0.0282(8) 0.0274(10) 0.0216(8) 0.0006(7) 0.0000(6) 0.0030(7)
C4 0.0296(8) 0.0242(10) 0.0252(8) 0.0004(7) -0.0014(6) 0.0011(7)
C5 0.0315(9) 0.0274(10) 0.0271(8) -0.0037(7) -0.0033(7) 0.0014(7)
C6 0.0323(9) 0.0281(10) 0.0221(8) 0.0013(7) 0.0000(6) 0.0051(7)
C7 0.0586(12) 0.0294(11) 0.0273(9) 0.0046(8) 0.0002(8) 0.0052(9)
C8 0.0539(11) 0.0407(13) 0.0342(10) 0.0038(9) -0.0183(8) -0.0109(10)
C9 0.0749(14) 0.0356(12) 0.0413(11) -0.0039(9) -0.0302(10) -0.0022(11)
C10 0.0342(9) 0.0249(10) 0.0223(8) -0.0030(7) -0.0061(6) -0.0008(7)
C11 0.0335(9) 0.0269(10) 0.0239(8) -0.0025(7) -0.0041(6) -0.0008(7)
C12 0.0328(9) 0.0283(11) 0.0371(10) 0.0005(8) -0.0056(7) -0.0006(8)
C13 0.0394(10) 0.0349(12) 0.0459(11) 0.0042(9) -0.0012(8) -0.0054(9)
C14 0.0329(10) 0.0475(14) 0.0491(12) -0.0041(10) 0.0038(8) -0.0041(9)
C15 0.0367(10) 0.0431(13) 0.0613(13) 0.0032(10) 0.0037(9) 0.0083(9)
C16 0.0408(10) 0.0307(11) 0.0459(11) 0.0045(9) 0.0008(8) 0.0031(8)
C17 0.0352(9) 0.0182(9) 0.0369(9) -0.0010(7) 0.0008(7) 0.0012(7)
C18 0.0421(11) 0.0336(12) 0.0376(10) -0.0022(8) 0.0025(8) 0.0020(8)
C19 0.0521(12) 0.0381(13) 0.0493(12) -0.0016(9) 0.0173(9) 0.0012(10)
C20 0.0358(10) 0.0302(12) 0.0697(14) -0.0011(10) 0.0113(10) 0.0004(8)
C21 0.0352(10) 0.0400(13) 0.0625(14) -0.0010(10) -0.0069(9) 0.0011(9)
C22 0.0399(10) 0.0378(12) 0.0404(10) -0.0015(9) -0.0019(8) 0.0013(9)
C23 0.0297(8) 0.0210(9) 0.0294(9) 0.0043(7) -0.0015(6) -0.0012(7)
C24 0.0326(9) 0.0225(10) 0.0296(9) -0.0019(7) 0.0026(7) 0.0035(7)
C25 0.0284(8) 0.0263(10) 0.0223(8) 0.0005(7) 0.0025(6) -0.0002(7)
C26 0.0265(8) 0.0218(9) 0.0237(8) 0.0014(7) 0.0014(6) -0.0001(7)
C27 0.0290(8) 0.0220(9) 0.0225(8) -0.0008(7) 0.0014(6) 0.0006(7)
C28 0.0305(9) 0.0265(10) 0.0224(8) 0.0032(7) 0.0020(6) -0.0004(7)
C29 0.0514(11) 0.0256(10) 0.0333(9) 0.0099(8) 0.0018(8) -0.0004(8)
C30 0.0696(13) 0.0436(13) 0.0333(10) -0.0020(9) 0.0206(9) 0.0132(11)
C31 0.0481(11) 0.0423(12) 0.0307(9) -0.0009(8) 0.0157(8) 0.0030(9)
C32 0.0303(8) 0.0228(9) 0.0176(7) -0.0013(6) 0.0024(6) 0.0014(7)
C33 0.0292(8) 0.0244(9) 0.0175(7) -0.0009(6) 0.0018(6) -0.0010(7)
C34 0.0299(9) 0.0265(10) 0.0290(9) 0.0013(7) 0.0007(7) -0.0021(7)
C35 0.0331(10) 0.0303(11) 0.0451(11) 0.0045(8) -0.0036(8) 0.0030(8)
C36 0.0266(9) 0.0445(13) 0.0474(11) 0.0026(9) -0.0040(8) 0.0008(8)
C37 0.0316(9) 0.0395(12) 0.0361(10) 0.0036(8) 0.0007(7) -0.0091(8)
C38 0.0338(9) 0.0266(10) 0.0274(9) 0.0023(7) 0.0013(7) -0.0015(7)
C39 0.0262(8) 0.0209(9) 0.0355(9) 0.0043(7) 0.0039(7) 0.0008(7)
C40 0.0313(9) 0.0328(11) 0.0363(10) 0.0045(8) 0.0018(7) 0.0026(8)
C41 0.0373(10) 0.0420(13) 0.0474(11) 0.0065(9) -0.0068(8) 0.0050(9)
C42 0.0271(9) 0.0408(13) 0.0681(14) 0.0072(10) 0.0007(9) 0.0055(8)
C43 0.0331(10) 0.0414(13) 0.0586(13) 0.0026(10) 0.0139(9) 0.0048(9)
C44 0.0353(10) 0.0343(11) 0.0392(10) 0.0034(8) 0.0080(8) 0.0023(8)

loop_
_atom_type_symbol
_atom_type_description
_atom_type_scat_dispersion_real
_atom_type_scat_dispersion_imag
_atom_type_scat_source
C C 0.0033 0.0016 'International Tables Vol C Tables 4.2.6.8 and 6.1.1.4'
H H 0.0000 0.0000 'International Tables Vol C Tables 4.2.6.8 and 6.1.1.4'
N N 0.0061 0.0033 'International Tables Vol C Tables 4.2.6.8 and 6.1.1.4'
O O 0.0106 0.0060 'International Tables Vol C Tables 4.2.6.8 and 6.1.1.4'

loop_
_geom_angle_atom_site_label_1
_geom_angle_atom_site_label_2
_geom_angle_atom_site_label_3
_geom_angle
C1 O1 C7 117.71(13)
C27 O6 C31 118.17(13)
C3 O2 C8 117.48(13)
C23 O4 C29 117.62(13)
C25 O5 C30 117.63(13)
C5 O3 C9 117.69(14)
C10 N1 C17 121.33(14)
C32 N2 C39 120.96(14)
O1 C1 C6 123.72(14)
O1 C1 C2 114.85(14)
C6 C1 C2 121.43(15)
C3 C2 C1 118.85(15)
O2 C3 C2 123.18(14)
O2 C3 C4 115.25(14)
C2 C3 C4 121.54(14)
C3 C4 C5 118.02(15)
C3 C4 C10 120.25(14)
C5 C4 C10 121.69(14)
O3 C5 C6 123.54(14)
O3 C5 C4 114.77(15)
C6 C5 C4 121.68(15)
C1 C6 C5 118.45(15)
N1 C10 C11 117.71(15)
N1 C10 C4 124.31(15)
C11 C10 C4 117.75(14)
C16 C11 C12 118.38(16)
C16 C11 C10 121.44(16)
C12 C11 C10 120.16(15)
C13 C12 C11 120.77(17)
C12 C13 C14 120.17(18)
C15 C14 C13 119.71(17)
C14 C15 C16 120.11(18)
C15 C16 C11 120.84(18)
C18 C17 C22 119.46(16)
C18 C17 N1 121.79(15)
C22 C17 N1 118.44(15)
C17 C18 C19 119.64(17)
C20 C19 C18 120.68(18)
C21 C20 C19 119.57(18)
C20 C21 C22 120.15(18)
C21 C22 C17 120.47(18)
O4 C23 C24 114.55(14)
O4 C23 C28 123.72(14)
C24 C23 C28 121.73(15)
C23 C24 C25 119.20(15)
O5 C25 C24 123.79(14)
O5 C25 C26 115.27(14)
C24 C25 C26 120.93(14)
C27 C26 C25 118.02(14)
C27 C26 C32 120.67(14)
C25 C26 C32 121.18(13)
O6 C27 C26 113.88(14)
O6 C27 C28 123.92(14)
C26 C27 C28 122.19(15)
C23 C28 C27 117.87(14)
N2 C32 C33 117.34(14)
N2 C32 C26 125.06(14)
C33 C32 C26 117.55(13)
C34 C33 C38 118.80(14)
C34 C33 C32 120.45(14)
C38 C33 C32 120.75(15)
C35 C34 C33 120.43(16)
C34 C35 C36 120.32(17)
C37 C36 C35 119.92(16)
C36 C37 C38 120.09(16)
C37 C38 C33 120.44(16)
C40 C39 C44 119.42(15)
C40 C39 N2 121.46(14)
C44 C39 N2 118.77(15)
C39 C40 C41 120.04(16)
C42 C41 C40 120.56(18)
C41 C42 C43 119.34(17)
C42 C43 C44 120.75(17)
C43 C44 C39 119.88(17)

loop_
_geom_bond_atom_site_label_1
_geom_bond_atom_site_label_2
_geom_bond_distance
O1 C1 1.366(2)
O1 C7 1.4305(19)
O6 C27 1.3691(19)
O6 C31 1.4278(19)
O2 C3 1.3729(18)
O2 C8 1.430(2)
O4 C23 1.369(2)
O4 C29 1.4331(19)
O5 C25 1.3663(18)
O5 C30 1.429(2)
O3 C5 1.366(2)
O3 C9 1.431(2)
N1 C10 1.282(2)
N1 C17 1.426(2)
N2 C32 1.287(2)
N2 C39 1.422(2)
C1 C6 1.388(2)
C1 C2 1.392(2)
C2 C3 1.387(2)
C3 C4 1.396(2)
C4 C5 1.396(2)
C4 C10 1.501(2)
C5 C6 1.395(2)
C10 C11 1.495(2)
C11 C16 1.390(2)
C11 C12 1.393(2)
C12 C13 1.382(2)
C13 C14 1.388(3)
C14 C15 1.377(3)
C15 C16 1.389(3)
C17 C18 1.386(2)
C17 C22 1.391(2)
C18 C19 1.391(3)
C19 C20 1.384(3)
C20 C21 1.379(3)
C21 C22 1.385(3)
C23 C24 1.390(2)
C23 C28 1.389(2)
C24 C25 1.389(2)
C25 C26 1.402(2)
C26 C27 1.395(2)
C26 C32 1.497(2)
C27 C28 1.394(2)
C32 C33 1.495(2)
C33 C34 1.395(2)
C33 C38 1.399(2)
C34 C35 1.385(2)
C35 C36 1.384(3)
C36 C37 1.384(3)
C37 C38 1.388(2)
C39 C40 1.386(2)
C39 C44 1.395(2)
C40 C41 1.391(2)
C41 C42 1.381(3)
C42 C43 1.382(3)
C43 C44 1.385(3)
